data_7205116
loop_
_publ_author_name
'Nath, Naba K.'
'Nangia, Ashwini'

_publ_section_title
;
 Novel form V of tolbutamide and a high Z&#x2032; crystal structure of
 form III
;
_journal_issue 1
_journal_name_full CrystEngComm
_journal_page_first 47
_journal_paper_doi 10.1039/c0ce00073f
_journal_volume 13
_journal_year 2011
_chemical_formula_sum 'C12 H18 N2 O3 S'
_chemical_formula_weight 270.34
_chemical_name_systematic
;
?
;
_space_group_IT_number 14
_symmetry_cell_setting monoclinic
_symmetry_space_group_name_Hall '-P 2yn'
_symmetry_space_group_name_H-M 'P 1 21/n 1'
_atom_sites_solution_hydrogens geom
_atom_sites_solution_primary direct
_atom_sites_solution_secondary difmap
_audit_creation_method SHELXL-97
_cell_angle_alpha 90.00
_cell_angle_beta 104.644(7)
_cell_angle_gamma 90.00
_cell_formula_units_Z 4
_cell_length_a 11.787(5)
_cell_length_b 9.043(4)
_cell_length_c 13.955(6)
_cell_measurement_reflns_used 2622
_cell_measurement_temperature 298(2)
_cell_measurement_theta_max 21.63
_cell_measurement_theta_min 2.61
_cell_volume 1439.1(11)
_computing_cell_refinement 'Bruker SMART'
_computing_data_collection 'Bruker SMART'
_computing_data_reduction 'Bruker SAINT'
_computing_molecular_graphics 'Bruker SHELXTL'
_computing_publication_material 'Bruker SHELXTL'
_computing_structure_refinement 'SHELXL-97 (Sheldrick, 1997)'
_computing_structure_solution 'SHELXS-97 (Sheldrick, 1990)'
_diffrn_ambient_temperature 298(2)
_diffrn_measured_fraction_theta_full 0.995
_diffrn_measured_fraction_theta_max 0.995
_diffrn_measurement_device_type 'CCD area detector'
_diffrn_measurement_method 'phi and omega scans'
_diffrn_radiation_monochromator graphite
_diffrn_radiation_source 'fine-focus sealed tube'
_diffrn_radiation_type MoK\a
_diffrn_radiation_wavelength 0.71073
_diffrn_reflns_av_R_equivalents 0.0392
_diffrn_reflns_av_sigmaI/netI 0.0301
_diffrn_reflns_limit_h_max 14
_diffrn_reflns_limit_h_min -14
_diffrn_reflns_limit_k_max 11
_diffrn_reflns_limit_k_min -11
_diffrn_reflns_limit_l_max 17
_diffrn_reflns_limit_l_min -17
_diffrn_reflns_number 14600
_diffrn_reflns_theta_full 26.06
_diffrn_reflns_theta_max 26.06
_diffrn_reflns_theta_min 2.03
_exptl_absorpt_coefficient_mu 0.227
_exptl_absorpt_correction_T_max 0.9710
_exptl_absorpt_correction_T_min 0.9288
_exptl_absorpt_correction_type multi-scan
_exptl_absorpt_process_details SADABS
_exptl_crystal_colour colorless
_exptl_crystal_density_diffrn 1.248
_exptl_crystal_density_method 'not measured'
_exptl_crystal_description plate
_exptl_crystal_F_000 576
_exptl_crystal_size_max 0.33
_exptl_crystal_size_mid 0.18
_exptl_crystal_size_min 0.13
_refine_diff_density_max 0.491
_refine_diff_density_min -0.311
_refine_diff_density_rms 0.053
_refine_ls_extinction_method none
_refine_ls_goodness_of_fit_ref 1.099
_refine_ls_hydrogen_treatment mixed
_refine_ls_matrix_type full
_refine_ls_number_parameters 184
_refine_ls_number_reflns 2846
_refine_ls_number_restraints 0
_refine_ls_restrained_S_all 1.099
_refine_ls_R_factor_all 0.0871
_refine_ls_R_factor_gt 0.0714
_refine_ls_shift/su_max 0.021
_refine_ls_shift/su_mean 0.001
_refine_ls_structure_factor_coef Fsqd
_refine_ls_weighting_details 'calc w=1/[\s^2^(Fo^2^)+(0.0761P)^2^+0.9244P] where P=(Fo^2^+2Fc^2^)/3'
_refine_ls_weighting_scheme calc
_refine_ls_wR_factor_gt 0.1679
_refine_ls_wR_factor_ref 0.1783
_reflns_number_gt 2304
_reflns_number_total 2846
_reflns_threshold_expression >2sigma(I)
_cod_data_source_file C0CE00073F.TXT
_cod_data_source_block Tolbutamide_formIII_rt
_cod_depositor_comments
;
The following automatic conversions were performed:
'_symmetry_cell_setting' value 'Monoclinic' changed to 'monoclinic'
according to '/home/saulius/struct/CIF-dictionaries/cif_core.dic'
dictionary named 'cif_core.dic' version 2.4.1 from 2010-06-29.

Automatic conversion script
Id: cif_fix_enum 1555 2011-01-17 13:19:09Z saulius 
;
_cod_original_cell_volume 1439.2(10)
_cod_original_sg_symbol_H-M 'P2(1)/n '
_cod_database_code 7205116

loop_
_symmetry_equiv_pos_as_xyz
'x, y, z'
'-x+1/2, y+1/2, -z+1/2'
'-x, -y, -z'
'x-1/2, -y-1/2, z-1/2'

loop_
_atom_site_label
_atom_site_type_symbol
_atom_site_fract_x
_atom_site_fract_y
_atom_site_fract_z
_atom_site_U_iso_or_equiv
_atom_site_adp_type
_atom_site_occupancy
_atom_site_symmetry_multiplicity
_atom_site_calc_flag
_atom_site_refinement_flags
_atom_site_disorder_assembly
_atom_site_disorder_group
C2 C 0.2602(3) 0.1321(5) 0.2081(3) 0.0734(10) Uani 1 1 d . . .
C7 C 0.3352(3) 0.2190(4) 0.1714(3) 0.0734(10) Uani 1 1 d . . .
H7 H 0.3074 0.2648 0.1102 0.088 Uiso 1 1 calc R . .
C6 C 0.4484(3) 0.2399(4) 0.2216(2) 0.0669(9) Uani 1 1 d . . .
H6 H 0.4967 0.3013 0.1959 0.080 Uiso 1 1 calc R . .
C5 C 0.4920(3) 0.1694(3) 0.3114(2) 0.0538(8) Uani 1 1 d . . .
C4 C 0.4191(3) 0.0809(5) 0.3494(3) 0.0772(11) Uani 1 1 d . . .
H4 H 0.4474 0.0320 0.4093 0.093 Uiso 1 1 calc R . .
C3 C 0.3049(4) 0.0658(5) 0.2981(3) 0.0896(13) Uani 1 1 d . . .
H3 H 0.2554 0.0084 0.3252 0.107 Uiso 1 1 calc R . .
C1 C 0.1346(4) 0.1130(7) 0.1529(3) 0.1086(16) Uani 1 1 d . . .
H1A H 0.0998 0.0360 0.1834 0.163 Uiso 1 1 calc R . .
H1B H 0.1303 0.0867 0.0854 0.163 Uiso 1 1 calc R . .
H1C H 0.0930 0.2039 0.1545 0.163 Uiso 1 1 calc R . .
C8 C 0.7361(3) 0.2189(3) 0.2250(2) 0.0523(7) Uani 1 1 d . . .
C9 C 0.7978(4) 0.1969(4) 0.0719(3) 0.0744(10) Uani 1 1 d . . .
H9A H 0.8695 0.1545 0.0618 0.089 Uiso 1 1 calc R . .
H9B H 0.8088 0.3030 0.0786 0.089 Uiso 1 1 calc R . .
C10 C 0.7000(6) 0.1657(9) -0.0169(4) 0.146(3) Uani 1 1 d . B .
H10A H 0.7236 0.2065 -0.0731 0.175 Uiso 1 1 calc R . .
H10B H 0.6978 0.0592 -0.0254 0.175 Uiso 1 1 calc R . .
N1 N 0.7186(3) 0.1405(3) 0.3064(2) 0.0571(7) Uani 1 1 d . . .
N2 N 0.7776(3) 0.1384(3) 0.1627(2) 0.0616(7) Uani 1 1 d . . .
O1 O 0.6575(2) 0.3460(2) 0.40000(17) 0.0703(7) Uani 1 1 d . . .
O2 O 0.6615(2) 0.0895(3) 0.45844(15) 0.0698(7) Uani 1 1 d . . .
O3 O 0.7147(2) 0.3512(2) 0.21534(17) 0.0657(6) Uani 1 1 d . . .
S1 S 0.63762(8) 0.19351(8) 0.37901(5) 0.0553(3) Uani 1 1 d . . .
C11 C 0.5887(9) 0.2090(13) -0.0264(6) 0.196(4) Uani 1 1 d . . .
H11A H 0.5896 0.3147 -0.0147 0.235 Uiso 1 1 calc R A 1
H11B H 0.5613 0.1623 0.0261 0.235 Uiso 1 1 calc R A 1
C12A C 0.5061(8) 0.1815(13) -0.1148(7) 0.174(5) Uani 0.725(11) 1 d P B 1
H12A H 0.5178 0.2489 -0.1646 0.261 Uiso 0.725(11) 1 calc PR B 1
H12B H 0.4288 0.1949 -0.1054 0.261 Uiso 0.725(11) 1 calc PR B 1
H12C H 0.5145 0.0818 -0.1356 0.261 Uiso 0.725(11) 1 calc PR B 1
C12B C 0.545(2) 0.375(2) -0.058(2) 0.166(13) Uani 0.275(11) 1 d P B 2
H12D H 0.5567 0.3971 -0.1218 0.248 Uiso 0.275(11) 1 calc PR B 2
H12E H 0.5898 0.4436 -0.0100 0.248 Uiso 0.275(11) 1 calc PR B 2
H12F H 0.4636 0.3842 -0.0594 0.248 Uiso 0.275(11) 1 calc PR B 2
H1 H 0.730(3) 0.060(4) 0.307(2) 0.052(10) Uiso 1 1 d . . .
H2 H 0.784(3) 0.048(4) 0.172(2) 0.062(10) Uiso 1 1 d . . .

loop_
_atom_site_aniso_label
_atom_site_aniso_U_11
_atom_site_aniso_U_22
_atom_site_aniso_U_33
_atom_site_aniso_U_23
_atom_site_aniso_U_13
_atom_site_aniso_U_12
C2 0.071(2) 0.085(3) 0.065(2) -0.004(2) 0.0180(18) -0.0007(19)
C7 0.071(2) 0.089(3) 0.057(2) 0.0184(19) 0.0115(18) 0.010(2)
C6 0.072(2) 0.072(2) 0.0572(19) 0.0178(17) 0.0175(17) 0.0029(18)
C5 0.072(2) 0.0443(17) 0.0470(15) -0.0008(13) 0.0185(15) 0.0031(14)
C4 0.084(3) 0.086(3) 0.058(2) 0.0211(19) 0.0112(19) -0.014(2)
C3 0.082(3) 0.107(3) 0.079(3) 0.023(2) 0.020(2) -0.021(2)
C1 0.075(3) 0.151(5) 0.093(3) 0.010(3) 0.009(2) -0.010(3)
C8 0.0551(18) 0.0394(16) 0.0603(19) -0.0021(14) 0.0109(15) -0.0042(13)
C9 0.093(3) 0.061(2) 0.077(2) 0.0032(18) 0.038(2) 0.0025(19)
C10 0.137(5) 0.209(7) 0.095(4) 0.058(4) 0.036(4) 0.043(5)
N1 0.0719(18) 0.0343(15) 0.0639(17) 0.0038(12) 0.0147(14) 0.0020(13)
N2 0.082(2) 0.0401(15) 0.0661(17) 0.0026(13) 0.0242(15) 0.0047(13)
O1 0.1029(19) 0.0463(13) 0.0615(13) -0.0125(11) 0.0201(13) -0.0112(12)
O2 0.0890(17) 0.0652(15) 0.0489(12) 0.0082(11) 0.0055(11) -0.0018(12)
O3 0.0916(17) 0.0363(12) 0.0736(15) 0.0018(10) 0.0290(13) -0.0016(10)
S1 0.0756(6) 0.0422(4) 0.0445(4) -0.0014(3) 0.0088(4) -0.0034(4)
C11 0.166(8) 0.305(13) 0.103(5) 0.030(6) 0.010(5) 0.014(8)
C12A 0.110(6) 0.237(13) 0.138(8) 0.005(8) -0.038(6) 0.041(7)
C12B 0.15(2) 0.095(17) 0.25(3) 0.057(19) 0.03(2) 0.056(14)

loop_
_atom_type_symbol
_atom_type_description
_atom_type_scat_dispersion_real
_atom_type_scat_dispersion_imag
_atom_type_scat_source
C C 0.0033 0.0016 'International Tables Vol C Tables 4.2.6.8 and 6.1.1.4'
H H 0.0000 0.0000 'International Tables Vol C Tables 4.2.6.8 and 6.1.1.4'
N N 0.0061 0.0033 'International Tables Vol C Tables 4.2.6.8 and 6.1.1.4'
O O 0.0106 0.0060 'International Tables Vol C Tables 4.2.6.8 and 6.1.1.4'
S S 0.1246 0.1234 'International Tables Vol C Tables 4.2.6.8 and 6.1.1.4'

loop_
_geom_angle_atom_site_label_1
_geom_angle_atom_site_label_2
_geom_angle_atom_site_label_3
_geom_angle
_geom_angle_site_symmetry_1
_geom_angle_site_symmetry_3
_geom_angle_publ_flag
C3 C2 C7 117.2(4) . . ?
C3 C2 C1 121.5(4) . . ?
C7 C2 C1 121.3(4) . . ?
C6 C7 C2 121.9(3) . . ?
C6 C7 H7 119.1 . . ?
C2 C7 H7 119.1 . . ?
C7 C6 C5 119.8(3) . . ?
C7 C6 H6 120.1 . . ?
C5 C6 H6 120.1 . . ?
C4 C5 C6 119.5(3) . . ?
C4 C5 S1 119.2(3) . . ?
C6 C5 S1 121.3(3) . . ?
C3 C4 C5 119.1(3) . . ?
C3 C4 H4 120.4 . . ?
C5 C4 H4 120.4 . . ?
C4 C3 C2 122.5(4) . . ?
C4 C3 H3 118.7 . . ?
C2 C3 H3 118.7 . . ?
C2 C1 H1A 109.5 . . ?
C2 C1 H1B 109.5 . . ?
H1A C1 H1B 109.5 . . ?
C2 C1 H1C 109.5 . . ?
H1A C1 H1C 109.5 . . ?
H1B C1 H1C 109.5 . . ?
O3 C8 N2 124.6(3) . . ?
O3 C8 N1 121.1(3) . . ?
N2 C8 N1 114.3(3) . . ?
N2 C9 C10 113.3(4) . . ?
N2 C9 H9A 108.9 . . ?
C10 C9 H9A 108.9 . . ?
N2 C9 H9B 108.9 . . ?
C10 C9 H9B 108.9 . . ?
H9A C9 H9B 107.7 . . ?
C11 C10 C9 124.0(7) . . ?
C11 C10 H10A 106.3 . . ?
C9 C10 H10A 106.3 . . ?
C11 C10 H10B 106.3 . . ?
C9 C10 H10B 106.3 . . ?
H10A C10 H10B 106.4 . . ?
C8 N1 S1 125.9(2) . . ?
C8 N1 H1 116(3) . . ?
S1 N1 H1 115(3) . . ?
C8 N2 C9 123.1(3) . . ?
C8 N2 H2 119(2) . . ?
C9 N2 H2 118(2) . . ?
O1 S1 O2 119.42(14) . . ?
O1 S1 N1 108.81(15) . . ?
O2 S1 N1 104.94(15) . . ?
O1 S1 C5 108.74(15) . . ?
O2 S1 C5 108.08(15) . . ?
N1 S1 C5 106.07(15) . . ?
C10 C11 C12A 119.0(9) . . ?
C10 C11 C12B 122.3(13) . . ?
C12A C11 C12B 79.9(11) . . ?
C10 C11 H11A 107.6 . . ?
C12A C11 H11A 107.6 . . ?
C12B C11 H11A 27.7 . . ?
C10 C11 H11B 107.6 . . ?
C12A C11 H11B 107.6 . . ?
C12B C11 H11B 117.8 . . ?
H11A C11 H11B 107.0 . . ?
C11 C12A H12A 109.5 . . ?
C11 C12A H12B 109.5 . . ?
C11 C12A H12C 109.5 . . ?
C11 C12B H12D 109.5 . . ?
C11 C12B H12E 109.5 . . ?
H12D C12B H12E 109.5 . . ?
C11 C12B H12F 109.5 . . ?
H12D C12B H12F 109.5 . . ?
H12E C12B H12F 109.5 . . ?

loop_
_geom_bond_atom_site_label_1
_geom_bond_atom_site_label_2
_geom_bond_distance
_geom_bond_site_symmetry_2
_geom_bond_publ_flag
C2 C3 1.371(5) . ?
C2 C7 1.375(5) . ?
C2 C1 1.496(5) . ?
C7 C6 1.355(5) . ?
C7 H7 0.9300 . ?
C6 C5 1.384(4) . ?
C6 H6 0.9300 . ?
C5 C4 1.375(5) . ?
C5 S1 1.750(3) . ?
C4 C3 1.362(5) . ?
C4 H4 0.9300 . ?
C3 H3 0.9300 . ?
C1 H1A 0.9600 . ?
C1 H1B 0.9600 . ?
C1 H1C 0.9600 . ?
C8 O3 1.223(4) . ?
C8 N2 1.319(4) . ?
C8 N1 1.398(4) . ?
C9 N2 1.447(5) . ?
C9 C10 1.490(8) . ?
C9 H9A 0.9700 . ?
C9 H9B 0.9700 . ?
C10 C11 1.343(9) . ?
C10 H10A 0.9700 . ?
C10 H10B 0.9700 . ?
N1 S1 1.630(3) . ?
N1 H1 0.74(3) . ?
N2 H2 0.83(4) . ?
O1 S1 1.417(2) . ?
O2 S1 1.426(2) . ?
C11 C12A 1.386(11) . ?
C11 C12B 1.61(2) . ?
C11 H11A 0.9700 . ?
C11 H11B 0.9700 . ?
C12A H12A 0.9600 . ?
C12A H12B 0.9600 . ?
C12A H12C 0.9600 . ?
C12B H12D 0.9600 . ?
C12B H12E 0.9600 . ?
C12B H12F 0.9600 . ?
